data_4134829
loop_
_publ_author_name
'Shima, Takanori'
'Yang, Jimin'
'Luo, Gen'
'Luo, Yi'
'Hou, Zhaomin'

_publ_section_title
;
 Dinitrogen Activation and Hydrogenation by
 C<sub>5</sub>Me<sub>4</sub>SiMe<sub>3</sub>-Ligated Di- and Trinuclear
 Chromium Hydride Complexes.
;
_journal_name_full 'Journal of the American Chemical Society'
_journal_paper_doi 10.1021/jacs.0c02939
_journal_year 2020
_chemical_formula_moiety 'C24 H44 Cr2 Si2'
_chemical_formula_sum 'C24 H44 Cr2 Si2'
_chemical_formula_weight 492.77
_space_group_crystal_system monoclinic
_space_group_IT_number 14
_space_group_name_Hall '-P 2yn'
_space_group_name_H-M_alt 'P 1 21/n 1'
_atom_sites_solution_hydrogens mixed
_audit_creation_date 2019-02-14
_audit_creation_method
;
Olex2 1.2
(compiled 2018.05.29 svn.r3508 for OlexSys, GUI svn.r5506)
;
_cell_angle_alpha 90
_cell_angle_beta 96.442(8)
_cell_angle_gamma 90
_cell_formula_units_Z 2
_cell_length_a 7.7739(17)
_cell_length_b 11.619(3)
_cell_length_c 15.966(4)
_cell_measurement_reflns_used 9681
_cell_measurement_temperature 173.15
_cell_measurement_theta_max 30.07
_cell_measurement_theta_min 2.17
_cell_volume 1433.0(6)
_computing_cell_refinement 'SAINT v8.37A (Bruker, 2015)'
_computing_data_reduction 'SAINT v8.37A (Bruker, 2015)'
_computing_molecular_graphics 'Olex2 (Dolomanov et al., 2009)'
_computing_publication_material 'Olex2 (Dolomanov et al., 2009)'
_computing_structure_refinement 'ShelXL (Sheldrick, 2015)'
_diffrn_ambient_temperature 173.15
_diffrn_measured_fraction_theta_full 1.000
_diffrn_measured_fraction_theta_max 1.000
_diffrn_measurement_device_type 'CMOS area detector'
_diffrn_measurement_method '\f and \w scans'
_diffrn_radiation_type MoK\a
_diffrn_radiation_wavelength 0.71073
_diffrn_reflns_av_R_equivalents 0.0853
_diffrn_reflns_av_unetI/netI 0.0483
_diffrn_reflns_Laue_measured_fraction_full 1.000
_diffrn_reflns_Laue_measured_fraction_max 1.000
_diffrn_reflns_limit_h_max 10
_diffrn_reflns_limit_h_min -9
_diffrn_reflns_limit_k_max 15
_diffrn_reflns_limit_k_min -15
_diffrn_reflns_limit_l_max 20
_diffrn_reflns_limit_l_min -20
_diffrn_reflns_number 25314
_diffrn_reflns_point_group_measured_fraction_full 1.000
_diffrn_reflns_point_group_measured_fraction_max 1.000
_diffrn_reflns_theta_full 25.242
_diffrn_reflns_theta_max 27.499
_diffrn_reflns_theta_min 2.173
_diffrn_standards_number 0
_exptl_absorpt_coefficient_mu 0.849
_exptl_absorpt_correction_T_max 0.6452
_exptl_absorpt_correction_T_min 0.5412
_exptl_absorpt_correction_type multi-scan
_exptl_absorpt_process_details
;
SADABS-2014/5 (Bruker,2014/5) was used for absorption correction.
wR2(int) was 0.1569 before and 0.1211 after correction.
The Ratio of minimum to maximum transmission is 0.8388.
The \l/2 correction factor is 0.00150.
;
_exptl_crystal_colour brown
_exptl_crystal_colour_primary brown
_exptl_crystal_density_diffrn 1.142
_exptl_crystal_description plate
_exptl_crystal_F_000 528
_exptl_crystal_size_max 0.2
_exptl_crystal_size_mid 0.2
_exptl_crystal_size_min 0.1
_refine_diff_density_max 0.359
_refine_diff_density_min -0.299
_refine_diff_density_rms 0.075
_refine_ls_extinction_method none
_refine_ls_goodness_of_fit_ref 1.069
_refine_ls_hydrogen_treatment mixed
_refine_ls_matrix_type full
_refine_ls_number_parameters 138
_refine_ls_number_reflns 3290
_refine_ls_number_restraints 0
_refine_ls_restrained_S_all 1.069
_refine_ls_R_factor_all 0.0502
_refine_ls_R_factor_gt 0.0416
_refine_ls_shift/su_max 0.000
_refine_ls_shift/su_mean 0.000
_refine_ls_structure_factor_coef Fsqd
_refine_ls_weighting_details 'w=1/[\s^2^(Fo^2^)+(0.0604P)^2^+0.5105P] where P=(Fo^2^+2Fc^2^)/3'
_refine_ls_weighting_scheme calc
_refine_ls_wR_factor_gt 0.1103
_refine_ls_wR_factor_ref 0.1159
_reflns_Friedel_coverage 0.000
_reflns_number_gt 2829
_reflns_number_total 3290
_reflns_threshold_expression 'I > 2\s(I)'
_cod_data_source_file ja0c02939_si_003.cif
_cod_data_source_block complex2_25135ts
_cod_original_cell_volume 1433.0(5)
_cod_database_code 4134829
_shelx_shelxl_version_number 2018/3
_shelx_space_group_comment
;
The symmetry employed for this shelxl refinement is uniquely defined
by the following loop, which should always be used as a source of
symmetry information in preference to the above space-group names.
They are only intended as comments.
;
_shelx_estimated_absorpt_t_max 0.920
_shelx_estimated_absorpt_t_min 0.849
_olex2_refinement_description
;
1. Fixed Uiso
 At 1.5 times of:
  All C(H,H,H) groups
2.a Idealised Me refined as rotating group:
 C6(H6A,H6B,H6C), C7(H7A,H7B,H7C), C8(H8A,H8B,H8C), C9(H9A,H9B,H9C), C10(H10A,
 H10B,H10C), C11(H11A,H11B,H11C), C12(H12A,H12B,H12C)
;
_olex2_submission_special_instructions 'No special instructions were received'

loop_
_space_group_symop_operation_xyz
'x, y, z'
'-x+1/2, y+1/2, -z+1/2'
'-x, -y, -z'
'x-1/2, -y-1/2, z-1/2'

loop_
_atom_site_label
_atom_site_type_symbol
_atom_site_fract_x
_atom_site_fract_y
_atom_site_fract_z
_atom_site_U_iso_or_equiv
_atom_site_adp_type
_atom_site_occupancy
_atom_site_site_symmetry_order
_atom_site_calc_flag
_atom_site_refinement_flags_posn
_atom_site_refinement_flags_adp
_atom_site_refinement_flags_occupancy
_atom_site_disorder_assembly
_atom_site_disorder_group
Cr1 Cr 0.44776(4) 0.07758(3) 0.04321(2) 0.02751(13) Uani 1 1 d . . . . .
Si1 Si 0.27388(8) 0.01485(5) 0.24000(4) 0.03596(17) Uani 1 1 d . . . . .
C1 C 0.3319(2) 0.12484(15) 0.16243(11) 0.0236(4) Uani 1 1 d . . . . .
C2 C 0.4955(2) 0.18286(16) 0.16200(11) 0.0261(4) Uani 1 1 d . . . . .
C3 C 0.4831(3) 0.26224(16) 0.09426(12) 0.0289(4) Uani 1 1 d . . . . .
C4 C 0.3150(3) 0.25372(16) 0.05037(11) 0.0291(4) Uani 1 1 d . . . . .
C5 C 0.2213(2) 0.16968(15) 0.09149(11) 0.0254(4) Uani 1 1 d . . . . .
C6 C 0.6518(3) 0.1699(2) 0.22586(14) 0.0405(5) Uani 1 1 d . . . . .
H6A H 0.696215 0.091129 0.224014 0.061 Uiso 1 1 calc GR . . . .
H6B H 0.619550 0.186023 0.282292 0.061 Uiso 1 1 calc GR . . . .
H6C H 0.741654 0.224204 0.212905 0.061 Uiso 1 1 calc GR . . . .
C7 C 0.6214(3) 0.3462(2) 0.07419(17) 0.0477(6) Uani 1 1 d . . . . .
H7A H 0.735980 0.313485 0.091762 0.072 Uiso 1 1 calc GR . . . .
H7B H 0.608341 0.418564 0.104420 0.072 Uiso 1 1 calc GR . . . .
H7C H 0.609583 0.361096 0.013396 0.072 Uiso 1 1 calc GR . . . .
C8 C 0.2446(4) 0.3251(2) -0.02472(15) 0.0506(6) Uani 1 1 d . . . . .
H8A H 0.340662 0.352623 -0.054245 0.076 Uiso 1 1 calc GR . . . .
H8B H 0.180993 0.391140 -0.005581 0.076 Uiso 1 1 calc GR . . . .
H8C H 0.166550 0.277990 -0.063095 0.076 Uiso 1 1 calc GR . . . .
C9 C 0.0335(3) 0.1430(2) 0.06662(15) 0.0403(5) Uani 1 1 d . . . . .
H9A H -0.001182 0.171644 0.009496 0.060 Uiso 1 1 calc GR . . . .
H9B H -0.036700 0.180299 0.106106 0.060 Uiso 1 1 calc GR . . . .
H9C H 0.015767 0.059508 0.068042 0.060 Uiso 1 1 calc GR . . . .
C10 C 0.0994(6) -0.0840(3) 0.1949(2) 0.0840(12) Uani 1 1 d . . . . .
H10A H -0.010544 -0.042017 0.186354 0.126 Uiso 1 1 calc GR . . . .
H10B H 0.088842 -0.148154 0.233838 0.126 Uiso 1 1 calc GR . . . .
H10C H 0.127845 -0.113889 0.140736 0.126 Uiso 1 1 calc GR . . . .
C11 C 0.1942(7) 0.0894(3) 0.3316(2) 0.0991(16) Uani 1 1 d . . . . .
H11A H 0.288443 0.134551 0.361372 0.149 Uiso 1 1 calc GR . . . .
H11B H 0.154012 0.032089 0.370039 0.149 Uiso 1 1 calc GR . . . .
H11C H 0.098243 0.140630 0.311499 0.149 Uiso 1 1 calc GR . . . .
C12 C 0.4606(6) -0.0778(4) 0.2788(4) 0.116(2) Uani 1 1 d . . . . .
H12A H 0.516346 -0.106403 0.230847 0.174 Uiso 1 1 calc GR . . . .
H12B H 0.419773 -0.143033 0.310148 0.174 Uiso 1 1 calc GR . . . .
H12C H 0.544072 -0.032853 0.316040 0.174 Uiso 1 1 calc GR . . . .
H H 0.371(4) 0.002(3) -0.041(2) 0.070(9) Uiso 1 1 d . . . . .

loop_
_atom_site_aniso_label
_atom_site_aniso_U_11
_atom_site_aniso_U_22
_atom_site_aniso_U_33
_atom_site_aniso_U_23
_atom_site_aniso_U_13
_atom_site_aniso_U_12
Cr1 0.0322(2) 0.0271(2) 0.02440(19) -0.00852(11) 0.00832(13) 0.00323(12)
Si1 0.0475(4) 0.0306(3) 0.0309(3) 0.0087(2) 0.0095(3) -0.0010(2)
C1 0.0295(9) 0.0226(8) 0.0200(8) -0.0012(7) 0.0078(7) 0.0046(7)
C2 0.0312(9) 0.0249(9) 0.0232(8) -0.0068(7) 0.0076(7) 0.0030(7)
C3 0.0385(10) 0.0235(9) 0.0265(9) -0.0034(7) 0.0113(8) -0.0015(8)
C4 0.0400(10) 0.0245(9) 0.0233(9) 0.0006(7) 0.0059(8) 0.0035(8)
C5 0.0295(9) 0.0230(8) 0.0241(8) -0.0034(7) 0.0050(7) 0.0046(7)
C6 0.0336(10) 0.0490(13) 0.0374(11) -0.0065(10) -0.0023(9) 0.0050(9)
C7 0.0496(13) 0.0387(12) 0.0577(15) 0.0035(11) 0.0187(11) -0.0101(10)
C8 0.0663(16) 0.0472(13) 0.0369(12) 0.0153(11) -0.0008(11) 0.0056(12)
C9 0.0326(11) 0.0416(12) 0.0457(12) -0.0041(10) 0.0000(9) 0.0018(9)
C10 0.109(3) 0.065(2) 0.075(2) 0.0288(17) -0.004(2) -0.048(2)
C11 0.182(5) 0.070(2) 0.058(2) -0.0002(16) 0.072(3) -0.019(2)
C12 0.089(3) 0.095(3) 0.164(5) 0.095(3) 0.014(3) 0.021(2)

loop_
_atom_type_symbol
_atom_type_description
_atom_type_scat_dispersion_real
_atom_type_scat_dispersion_imag
_atom_type_scat_source
C C 0.0033 0.0016 'International Tables Vol C Tables 4.2.6.8 and 6.1.1.4'
H H 0.0000 0.0000 'International Tables Vol C Tables 4.2.6.8 and 6.1.1.4'
Cr Cr 0.3209 0.6236 'International Tables Vol C Tables 4.2.6.8 and 6.1.1.4'
Si Si 0.0817 0.0704 'International Tables Vol C Tables 4.2.6.8 and 6.1.1.4'

loop_
_geom_angle_atom_site_label_1
_geom_angle_atom_site_label_2
_geom_angle_atom_site_label_3
_geom_angle
_geom_angle_site_symmetry_1
_geom_angle_site_symmetry_3
_geom_angle_publ_flag
Cr1 Cr1 H 43.1(10) 3_655 . ?
C1 Cr1 Cr1 146.75(5) . 3_655 ?
C1 Cr1 C3 61.23(7) . . ?
C1 Cr1 C4 61.27(6) . . ?
C1 Cr1 C5 37.08(6) . . ?
C1 Cr1 H 132.0(10) . . ?
C2 Cr1 Cr1 146.70(5) . 3_655 ?
C2 Cr1 C1 37.19(7) . . ?
C2 Cr1 C3 36.23(7) . . ?
C2 Cr1 C4 60.49(7) . . ?
C2 Cr1 C5 61.20(7) . . ?
C2 Cr1 H 168.5(10) . . ?
C3 Cr1 Cr1 147.92(5) . 3_655 ?
C3 Cr1 H 142.9(11) . . ?
C4 Cr1 Cr1 148.98(5) . 3_655 ?
C4 Cr1 C3 35.83(7) . . ?
C4 Cr1 H 112.8(10) . . ?
C5 Cr1 Cr1 148.57(5) . 3_655 ?
C5 Cr1 C3 60.40(7) . . ?
C5 Cr1 C4 36.27(7) . . ?
C5 Cr1 H 107.6(10) . . ?
C10 Si1 C1 112.67(12) . . ?
C10 Si1 C11 107.4(2) . . ?
C11 Si1 C1 109.16(12) . . ?
C12 Si1 C1 112.33(14) . . ?
C12 Si1 C10 106.3(2) . . ?
C12 Si1 C11 108.9(3) . . ?
Si1 C1 Cr1 122.66(9) . . ?
C2 C1 Cr1 71.01(10) . . ?
C2 C1 Si1 127.01(14) . . ?
C2 C1 C5 106.04(16) . . ?
C5 C1 Cr1 71.65(10) . . ?
C5 C1 Si1 126.94(14) . . ?
C1 C2 Cr1 71.80(10) . . ?
C1 C2 C6 126.65(18) . . ?
C3 C2 Cr1 73.75(11) . . ?
C3 C2 C1 108.92(16) . . ?
C3 C2 C6 124.27(18) . . ?
C6 C2 Cr1 124.12(13) . . ?
C2 C3 Cr1 70.02(10) . . ?
C2 C3 C7 126.37(19) . . ?
C4 C3 Cr1 72.08(11) . . ?
C4 C3 C2 108.19(17) . . ?
C4 C3 C7 125.37(19) . . ?
C7 C3 Cr1 125.89(14) . . ?
C3 C4 Cr1 72.09(11) . . ?
C3 C4 C5 108.17(16) . . ?
C3 C4 C8 125.96(19) . . ?
C5 C4 Cr1 70.61(10) . . ?
C5 C4 C8 125.82(19) . . ?
C8 C4 Cr1 125.05(15) . . ?
C1 C5 Cr1 71.28(10) . . ?
C1 C5 C9 127.58(18) . . ?
C4 C5 Cr1 73.12(11) . . ?
C4 C5 C1 108.65(16) . . ?
C4 C5 C9 123.58(18) . . ?
C9 C5 Cr1 125.54(14) . . ?
C2 C6 H6A 109.5 . . ?
C2 C6 H6B 109.5 . . ?
C2 C6 H6C 109.5 . . ?
H6A C6 H6B 109.5 . . ?
H6A C6 H6C 109.5 . . ?
H6B C6 H6C 109.5 . . ?
C3 C7 H7A 109.5 . . ?
C3 C7 H7B 109.5 . . ?
C3 C7 H7C 109.5 . . ?
H7A C7 H7B 109.5 . . ?
H7A C7 H7C 109.5 . . ?
H7B C7 H7C 109.5 . . ?
C4 C8 H8A 109.5 . . ?
C4 C8 H8B 109.5 . . ?
C4 C8 H8C 109.5 . . ?
H8A C8 H8B 109.5 . . ?
H8A C8 H8C 109.5 . . ?
H8B C8 H8C 109.5 . . ?
C5 C9 H9A 109.5 . . ?
C5 C9 H9B 109.5 . . ?
C5 C9 H9C 109.5 . . ?
H9A C9 H9B 109.5 . . ?
H9A C9 H9C 109.5 . . ?
H9B C9 H9C 109.5 . . ?
Si1 C10 H10A 109.5 . . ?
Si1 C10 H10B 109.5 . . ?
Si1 C10 H10C 109.5 . . ?
H10A C10 H10B 109.5 . . ?
H10A C10 H10C 109.5 . . ?
H10B C10 H10C 109.5 . . ?
Si1 C11 H11A 109.5 . . ?
Si1 C11 H11B 109.5 . . ?
Si1 C11 H11C 109.5 . . ?
H11A C11 H11B 109.5 . . ?
H11A C11 H11C 109.5 . . ?
H11B C11 H11C 109.5 . . ?
Si1 C12 H12A 109.5 . . ?
Si1 C12 H12B 109.5 . . ?
Si1 C12 H12C 109.5 . . ?
H12A C12 H12B 109.5 . . ?
H12A C12 H12C 109.5 . . ?
H12B C12 H12C 109.5 . . ?

loop_
_geom_bond_atom_site_label_1
_geom_bond_atom_site_label_2
_geom_bond_distance
_geom_bond_site_symmetry_2
_geom_bond_publ_flag
Cr1 Cr1 2.4628(7) 3_655 ?
Cr1 C1 2.2628(17) . ?
Cr1 C2 2.2523(18) . ?
Cr1 C3 2.3007(19) . ?
Cr1 C4 2.301(2) . ?
Cr1 C5 2.2677(18) . ?
Cr1 H 1.67(3) . ?
Si1 C1 1.8697(19) . ?
Si1 C10 1.860(3) . ?
Si1 C11 1.864(3) . ?
Si1 C12 1.857(4) . ?
C1 C2 1.440(3) . ?
C1 C5 1.440(2) . ?
C2 C3 1.416(3) . ?
C2 C6 1.504(3) . ?
C3 C4 1.415(3) . ?
C3 C7 1.513(3) . ?
C4 C5 1.422(3) . ?
C4 C8 1.509(3) . ?
C5 C9 1.502(3) . ?
C6 H6A 0.9800 . ?
C6 H6B 0.9800 . ?
C6 H6C 0.9800 . ?
C7 H7A 0.9800 . ?
C7 H7B 0.9800 . ?
C7 H7C 0.9800 . ?
C8 H8A 0.9800 . ?
C8 H8B 0.9800 . ?
C8 H8C 0.9800 . ?
C9 H9A 0.9800 . ?
C9 H9B 0.9800 . ?
C9 H9C 0.9800 . ?
C10 H10A 0.9800 . ?
C10 H10B 0.9800 . ?
C10 H10C 0.9800 . ?
C11 H11A 0.9800 . ?
C11 H11B 0.9800 . ?
C11 H11C 0.9800 . ?
C12 H12A 0.9800 . ?
C12 H12B 0.9800 . ?
C12 H12C 0.9800 . ?
